data_4000097
_journal_name_full 'Chemistry of Materials'
_journal_year 2001
_chemical_formula_moiety '[Ni(2-MePy)2(DBM)2]'
_chemical_formula_sum 'C42 H36 N2 Ni O4'
_chemical_formula_weight 691.44
_chemical_name_common Bis(dibenzoylmethanato)bis(2-methylpyridine)ni
_chemical_name_systematic
;
 Bis(1,3-diphenyl-1,3-propanediono)bis(2-methylpyridine)nickel(II), stable form
;
_space_group_IT_number 2
_symmetry_cell_setting triclinic
_symmetry_space_group_name_Hall '-P 1'
_symmetry_space_group_name_H-M 'P -1'
_atom_sites_solution_hydrogens geom
_atom_sites_solution_primary direct
_atom_sites_solution_secondary difmap
_cell_angle_alpha 80.780(10)
_cell_angle_beta 76.670(10)
_cell_angle_gamma 86.510(10)
_cell_formula_units_Z 2
_cell_length_a 11.302(2)
_cell_length_b 12.505(2)
_cell_length_c 13.007(2)
_cell_measurement_reflns_used 'all data'
_cell_measurement_temperature 173(2)
_cell_measurement_theta_max ?
_cell_measurement_theta_min ?
_cell_volume 1765.1(5)
_diffrn_ambient_temperature 173(2)
_diffrn_detector_area_resol_mean ?
_diffrn_measurement_device_type ?
_diffrn_measurement_method ?
_diffrn_radiation_monochromator graphite
_diffrn_radiation_source 'fine-focus sealed tube'
_diffrn_radiation_type MoK\a
_diffrn_radiation_wavelength 0.71073
_diffrn_reflns_av_R_equivalents 0.0211
_diffrn_reflns_av_sigmaI/netI 0.0290
_diffrn_reflns_limit_h_max 15
_diffrn_reflns_limit_h_min -15
_diffrn_reflns_limit_k_max 16
_diffrn_reflns_limit_k_min -16
_diffrn_reflns_limit_l_max 17
_diffrn_reflns_limit_l_min -17
_diffrn_reflns_number 20906
_diffrn_reflns_theta_max 28.74
_diffrn_reflns_theta_min 1.63
_diffrn_standards_decay_% ?
_diffrn_standards_interval_count ?
_diffrn_standards_interval_time ?
_diffrn_standards_number ?
_exptl_absorpt_coefficient_mu 0.594
_exptl_absorpt_correction_T_max ?
_exptl_absorpt_correction_T_min ?
_exptl_absorpt_correction_type SADABS
_exptl_crystal_colour green
_exptl_crystal_density_diffrn 1.301
_exptl_crystal_density_meas ?
_exptl_crystal_density_method 'not measured'
_exptl_crystal_description block
_exptl_crystal_F_000 724
_exptl_crystal_size_max 0.5
_exptl_crystal_size_mid 0.3
_exptl_crystal_size_min 0.2
_refine_ls_extinction_coef ?
_refine_ls_extinction_method none
_refine_ls_goodness_of_fit_ref 1.063
_refine_ls_hydrogen_treatment mixed
_refine_ls_matrix_type full
_refine_ls_number_parameters 597
_refine_ls_number_reflns 9045
_refine_ls_number_restraints 298
_refine_ls_restrained_S_all 1.119
_refine_ls_R_factor_all 0.0595
_refine_ls_R_factor_gt 0.0424
_refine_ls_shift/su_max 0.001
_refine_ls_shift/su_mean 0.000
_refine_ls_structure_factor_coef Fsqd
_refine_ls_weighting_details 'w=1/[\s^2^(Fo^2^)+(0.0751P)^2^+0.1135P] where P=(Fo^2^+2Fc^2^)/3'
_refine_ls_weighting_scheme calc
_refine_ls_wR_factor_gt 0.1180
_refine_ls_wR_factor_ref 0.1260
_reflns_number_gt 6823
_reflns_number_total 9045
_reflns_threshold_expression >2sigma(I)
_cod_depositor_comments
;
The following automatic conversions were performed:

'_refine_ls_weighting_scheme' value 'calc
w=1/[\s^2^(Fo^2^)+(0.0751P)^2^+0.1135P] where P=(Fo^2^+2Fc^2^)/3' was
changed to 'calc'. New tag '_refine_ls_weighting_details' was
created. The value of the new tag was set to
'w=1/[\s^2^(Fo^2^)+(0.0751P)^2^+0.1135P] where P=(Fo^2^+2Fc^2^)/3'.

Automatic conversion script
Id: cif_fix_values 3143 2015-03-26 13:38:13Z robertas 
;
_cod_original_sg_symbol_H-M P-1
_cod_database_code 4000097

loop_
_symmetry_equiv_pos_as_xyz
'x, y, z'
'-x, -y, -z'

loop_
_atom_site_label
_atom_site_type_symbol
_atom_site_fract_x
_atom_site_fract_y
_atom_site_fract_z
_atom_site_U_iso_or_equiv
_atom_site_adp_type
_atom_site_occupancy
_atom_site_calc_flag
_atom_site_refinement_flags
_atom_site_disorder_assembly
_atom_site_disorder_group
Ni1A Ni 0.5000 1.0000 0.5000 0.04109(10) Uani 1 d S . .
O1A O 0.62515(11) 1.09333(10) 0.52965(9) 0.0421(3) Uani 1 d . . .
C1A C 0.61302(14) 1.13912(13) 0.61225(12) 0.0364(3) Uani 1 d . . .
C11A C 0.70959(15) 1.21900(13) 0.60720(14) 0.0403(3) Uani 1 d . . .
C12A C 0.7871(2) 1.2529(2) 0.51008(17) 0.0657(6) Uani 1 d . . .
H12A H 0.7773 1.2264 0.4481 0.079 Uiso 1 calc R . .
C13A C 0.8794(2) 1.3252(3) 0.5010(2) 0.0840(8) Uani 1 d . . .
H13A H 0.9312 1.3484 0.4333 0.101 Uiso 1 calc R . .
C14A C 0.8951(2) 1.3629(2) 0.5908(2) 0.0757(7) Uani 1 d . . .
H14A H 0.9561 1.4141 0.5847 0.091 Uiso 1 calc R . .
C15A C 0.8228(2) 1.3266(3) 0.6889(3) 0.0903(10) Uani 1 d . . .
H15A H 0.8361 1.3508 0.7508 0.108 Uiso 1 calc R . .
C16A C 0.7301(2) 1.2547(2) 0.6986(2) 0.0698(7) Uani 1 d . . .
H16A H 0.6807 1.2297 0.7669 0.084 Uiso 1 calc R . .
C2A C 0.52077(16) 1.11852(14) 0.70500(13) 0.0405(3) Uani 1 d . . .
H2A H 0.5186 1.1606 0.7601 0.049 Uiso 1 calc R . .
O3A O 0.41337(12) 0.98625(11) 0.65330(9) 0.0474(3) Uani 1 d . . .
C3A C 0.43140(15) 1.04049(13) 0.72269(12) 0.0380(3) Uani 1 d . . .
C31A C 0.34798(16) 1.01513(13) 0.83089(12) 0.0411(4) Uani 1 d . . .
C32A C 0.3762(2) 1.03877(17) 0.92345(15) 0.0563(5) Uani 1 d . . .
H32A H 0.4500 1.0734 0.9192 0.068 Uiso 1 calc R . .
C33A C 0.2965(3) 1.01186(19) 1.02221(16) 0.0708(7) Uani 1 d . . .
H33A H 0.3169 1.0275 1.0850 0.085 Uiso 1 calc R . .
C34A C 0.1887(2) 0.96291(18) 1.02959(16) 0.0671(6) Uani 1 d . . .
H34A H 0.1339 0.9461 1.0970 0.081 Uiso 1 calc R . .
C35A C 0.1600(2) 0.93813(17) 0.93806(17) 0.0590(5) Uani 1 d . . .
H35A H 0.0857 0.9040 0.9428 0.071 Uiso 1 calc R . .
C36A C 0.23972(17) 0.96325(15) 0.83998(14) 0.0473(4) Uani 1 d . . .
H36A H 0.2203 0.9448 0.7779 0.057 Uiso 1 calc R . .
N7A N 0.5954(9) 0.8366(6) 0.5419(8) 0.0391(12) Uani 0.548(5) d P A -1
C71A C 0.5189(5) 0.7634(3) 0.6080(3) 0.0463(9) Uani 0.548(5) d P A -1
H71A H 0.4369 0.7858 0.6333 0.056 Uiso 0.548(5) calc PR A -1
C72A C 0.5528(4) 0.6585(3) 0.6407(3) 0.0574(11) Uani 0.548(5) d P A -1
H72A H 0.4956 0.6104 0.6879 0.069 Uiso 0.548(5) calc PR A -1
C73A C 0.6686(5) 0.6245(5) 0.6049(4) 0.0638(12) Uani 0.548(5) d P A -1
H73A H 0.6940 0.5518 0.6250 0.077 Uiso 0.548(5) calc PR A -1
C74A C 0.7493(10) 0.6981(13) 0.5385(12) 0.061(2) Uani 0.548(5) d P A -1
H74A H 0.8315 0.6763 0.5132 0.074 Uiso 0.548(5) calc PR A -1
C75A C 0.7110(3) 0.8036(3) 0.5085(2) 0.0438(9) Uani 0.548(5) d PD A -1
C76A C 0.7992(4) 0.8842(3) 0.4392(3) 0.0501(10) Uani 0.548(5) d PD A -1
H76A H 0.7886 0.8931 0.3656 0.075 Uiso 0.548(5) calc PR A -1
H76B H 0.8824 0.8582 0.4409 0.075 Uiso 0.548(5) calc PR A -1
H76C H 0.7845 0.9540 0.4657 0.075 Uiso 0.548(5) calc PR A -1
N7E N 0.6139(12) 0.8655(8) 0.5340(11) 0.0441(16) Uani 0.452(5) d P A -2
C71E C 0.7299(5) 0.8766(4) 0.4807(4) 0.0497(12) Uani 0.452(5) d P A -2
H71E H 0.7512 0.9447 0.4380 0.060 Uiso 0.452(5) calc PR A -2
C72E C 0.8213(5) 0.7986(4) 0.4821(4) 0.0627(15) Uani 0.452(5) d P A -2
H72E H 0.9026 0.8128 0.4440 0.075 Uiso 0.452(5) calc PR A -2
C73E C 0.7889(13) 0.6990(16) 0.5417(17) 0.069(3) Uani 0.452(5) d P A -2
H73E H 0.8477 0.6416 0.5436 0.083 Uiso 0.452(5) calc PR A -2
C74E C 0.6714(7) 0.6832(6) 0.5981(6) 0.0660(17) Uani 0.452(5) d P A -2
H74E H 0.6489 0.6148 0.6396 0.079 Uiso 0.452(5) calc PR A -2
C75E C 0.5840(6) 0.7677(5) 0.5948(5) 0.0502(12) Uani 0.452(5) d PD A -2
C76E C 0.4588(6) 0.7517(5) 0.6602(5) 0.0719(17) Uani 0.452(5) d PD A -2
H76D H 0.4014 0.7592 0.6132 0.108 Uiso 0.452(5) calc PR A -2
H76E H 0.4389 0.8063 0.7082 0.108 Uiso 0.452(5) calc PR A -2
H76F H 0.4532 0.6792 0.7024 0.108 Uiso 0.452(5) calc PR A -2
Ni1C Ni 0.98502(8) 0.50774(7) 0.02204(5) 0.04051(18) Uani 0.50 d P B -1
O1C O 1.1355(4) 0.5736(4) 0.0397(3) 0.0426(9) Uani 0.50 d P B -1
O3C O 1.0136(4) 0.3750(4) 0.1220(3) 0.0448(9) Uani 0.50 d P B -1
N7C N 1.1081(5) 0.4457(4) -0.1227(4) 0.0648(14) Uani 0.50 d PDU B -1
C71C C 1.1756(7) 0.5275(5) -0.1921(5) 0.088(2) Uani 0.50 d PDU B -1
H71C H 1.1671 0.5989 -0.1745 0.106 Uiso 0.50 calc PR B -1
C72C C 1.2541(8) 0.5087(6) -0.2853(6) 0.101(3) Uani 0.50 d PDU B -1
H72C H 1.2954 0.5670 -0.3334 0.121 Uiso 0.50 calc PR B -1
C73C C 1.2722(8) 0.4049(6) -0.3081(6) 0.110(3) Uani 0.50 d PDU B -1
H73C H 1.3282 0.3909 -0.3715 0.132 Uiso 0.50 calc PR B -1
C74C C 1.2098(8) 0.3209(6) -0.2397(6) 0.097(2) Uani 0.50 d PDU B -1
H74C H 1.2244 0.2478 -0.2517 0.116 Uiso 0.50 calc PR B -1
C75C C 1.1250(8) 0.3483(5) -0.1528(6) 0.093(2) Uani 0.50 d PDU B -1
C76C C 1.0551(9) 0.2602(6) -0.0819(7) 0.110(3) Uani 0.50 d PDU B -1
H76G H 0.9680 0.2780 -0.0729 0.165 Uiso 0.50 calc PR B -1
H76H H 1.0767 0.2504 -0.0121 0.165 Uiso 0.50 calc PR B -1
H76I H 1.0737 0.1931 -0.1130 0.165 Uiso 0.50 calc PR B -1
O4C O 0.8357(4) 0.4402(4) 0.0027(3) 0.0470(9) Uani 0.50 d P . -1
O6C O 0.9564(4) 0.6398(4) -0.0785(3) 0.0483(10) Uani 0.50 d P . -1
N8C N 0.8658(4) 0.5703(3) 0.1612(3) 0.0452(9) Uani 0.50 d PDU B -1
C81C C 0.7970(5) 0.4930(4) 0.2277(4) 0.0500(11) Uani 0.50 d PDU B -1
H81C H 0.8107 0.4199 0.2154 0.060 Uiso 0.50 calc PR B -1
C82C C 0.7061(6) 0.5164(4) 0.3141(4) 0.0585(12) Uani 0.50 d PDU B -1
H82C H 0.6614 0.4601 0.3626 0.070 Uiso 0.50 calc PR B -1
C83C C 0.6828(6) 0.6228(4) 0.3271(4) 0.0649(13) Uani 0.50 d PDU B -1
H83C H 0.6175 0.6415 0.3822 0.078 Uiso 0.50 calc PR B -1
C84C C 0.7539(5) 0.7026(3) 0.2605(4) 0.0525(11) Uani 0.50 d PDU B -1
H84C H 0.7410 0.7763 0.2707 0.063 Uiso 0.50 calc PR B -1
C85C C 0.8443(5) 0.6729(3) 0.1786(5) 0.0498(11) Uani 0.50 d PDU B -1
C86C C 0.9212(7) 0.7577(3) 0.1143(5) 0.0708(18) Uani 0.50 d PDU B -1
H86J H 0.9990 0.7260 0.0803 0.106 Uiso 0.50 calc PR B -1
H86K H 0.9356 0.8087 0.1597 0.106 Uiso 0.50 calc PR B -1
H86L H 0.8813 0.7960 0.0592 0.106 Uiso 0.50 calc PR B -1
C1C C 1.22431(15) 0.52203(13) 0.07134(15) 0.0419(4) Uani 1 d . . .
C11C C 1.33579(15) 0.58593(13) 0.06133(13) 0.0384(3) Uani 1 d U . .
C12C C 1.35033(19) 0.68369(15) -0.00637(19) 0.0572(5) Uani 1 d U . .
H12C H 1.2883 0.7105 -0.0428 0.069 Uiso 1 calc R . .
C13C C 1.4543(2) 0.74318(17) -0.0219(2) 0.0726(7) Uani 1 d U . .
H13C H 1.4636 0.8098 -0.0695 0.087 Uiso 1 calc R . .
C14C C 1.54441(18) 0.70573(17) 0.0317(2) 0.0613(5) Uani 1 d U . .
H14C H 1.6155 0.7466 0.0214 0.074 Uiso 1 calc R . .
C15C C 1.53104(17) 0.61019(17) 0.09944(16) 0.0512(4) Uani 1 d U . .
H15C H 1.5929 0.5847 0.1366 0.061 Uiso 1 calc R . .
C16C C 1.42788(16) 0.54957(16) 0.11476(14) 0.0463(4) Uani 1 d U . .
H16C H 1.4199 0.4828 0.1620 0.056 Uiso 1 calc R . .
C2C C 1.21068(16) 0.42004(14) 0.13386(14) 0.0413(4) Uani 1 d . . .
H2C H 1.2712 0.3968 0.1732 0.050 Uiso 1 calc R . .
C3C C 1.11716(16) 0.34915(13) 0.14422(15) 0.0431(4) Uani 1 d . . .
C31C C 1.11868(17) 0.23916(13) 0.21026(13) 0.0414(4) Uani 1 d U . .
C32C C 1.22418(19) 0.18828(15) 0.23275(14) 0.0493(4) Uani 1 d U . .
H32C H 1.2994 0.2241 0.2073 0.059 Uiso 1 calc R . .
C33C C 1.2207(2) 0.08509(16) 0.29230(15) 0.0560(5) Uani 1 d U . .
H33C H 1.2938 0.0507 0.3064 0.067 Uiso 1 calc R . .
C34C C 1.1142(2) 0.03334(16) 0.33031(18) 0.0635(6) Uani 1 d U . .
H34C H 1.1119 -0.0363 0.3725 0.076 Uiso 1 calc R . .
C35C C 1.0101(3) 0.0823(2) 0.3073(3) 0.0912(9) Uani 1 d U . .
H35C H 0.9352 0.0459 0.3328 0.109 Uiso 1 calc R . .
C36C C 1.0121(2) 0.18463(18) 0.2470(2) 0.0746(7) Uani 1 d U . .
H36C H 0.9390 0.2171 0.2311 0.090 Uiso 1 calc R . .

loop_
_atom_site_aniso_label
_atom_site_aniso_U_11
_atom_site_aniso_U_22
_atom_site_aniso_U_33
_atom_site_aniso_U_23
_atom_site_aniso_U_13
_atom_site_aniso_U_12
Ni1A 0.03973(18) 0.0575(2) 0.02631(14) 0.00340(12) -0.01029(11) -0.01799(13)
O1A 0.0393(6) 0.0564(7) 0.0307(5) 0.0010(5) -0.0098(4) -0.0144(5)
C1A 0.0336(8) 0.0381(8) 0.0374(7) 0.0021(6) -0.0132(6) -0.0005(6)
C11A 0.0331(8) 0.0365(8) 0.0503(9) -0.0042(7) -0.0095(7) 0.0000(6)
C12A 0.0609(13) 0.0882(16) 0.0488(10) 0.0112(10) -0.0193(9) -0.0369(12)
C13A 0.0696(16) 0.107(2) 0.0716(15) 0.0194(14) -0.0186(12) -0.0515(15)
C14A 0.0503(13) 0.0652(14) 0.113(2) -0.0309(14) -0.0050(13) -0.0214(10)
C15A 0.0599(15) 0.111(2) 0.108(2) -0.0772(18) 0.0136(14) -0.0300(14)
C16A 0.0511(12) 0.0879(16) 0.0723(14) -0.0454(13) 0.0108(10) -0.0229(11)
C2A 0.0400(9) 0.0433(8) 0.0377(8) -0.0045(7) -0.0080(7) -0.0037(7)
O3A 0.0478(7) 0.0657(8) 0.0289(5) 0.0004(5) -0.0093(5) -0.0214(6)
C3A 0.0378(8) 0.0436(8) 0.0311(7) 0.0026(6) -0.0098(6) -0.0031(6)
C31A 0.0452(9) 0.0407(8) 0.0334(7) -0.0002(6) -0.0041(7) -0.0030(7)
C32A 0.0711(14) 0.0592(11) 0.0376(9) -0.0075(8) -0.0058(8) -0.0179(10)
C33A 0.1026(19) 0.0684(13) 0.0369(9) -0.0130(9) 0.0016(11) -0.0201(13)
C34A 0.0843(17) 0.0590(12) 0.0422(10) -0.0049(9) 0.0174(10) -0.0069(11)
C35A 0.0530(12) 0.0570(11) 0.0549(11) 0.0016(9) 0.0073(9) -0.0092(9)
C36A 0.0463(10) 0.0494(9) 0.0417(9) -0.0002(7) -0.0041(7) -0.0066(8)
N7A 0.040(3) 0.046(4) 0.0311(18) 0.004(3) -0.0100(18) -0.016(2)
C71A 0.040(2) 0.055(2) 0.041(2) 0.0114(16) -0.012(2) -0.016(2)
C72A 0.060(2) 0.058(2) 0.0518(19) 0.0137(16) -0.0192(17) -0.0184(18)
C73A 0.075(3) 0.057(3) 0.057(2) 0.007(2) -0.019(2) -0.004(3)
C74A 0.064(6) 0.067(4) 0.052(3) -0.003(2) -0.015(4) 0.004(4)
C75A 0.047(2) 0.051(2) 0.0335(15) -0.0006(14) -0.0112(13) -0.0111(16)
C76A 0.043(2) 0.064(2) 0.0412(18) -0.0040(16) -0.0061(17) -0.0101(17)
N7E 0.049(4) 0.045(5) 0.041(3) 0.000(3) -0.016(3) -0.017(3)
C71E 0.045(3) 0.067(3) 0.040(2) -0.010(2) -0.011(2) -0.009(2)
C72E 0.062(3) 0.073(3) 0.057(3) -0.018(3) -0.016(2) 0.003(2)
C73E 0.082(9) 0.062(4) 0.064(4) -0.012(3) -0.021(6) 0.017(6)
C74E 0.095(5) 0.051(3) 0.059(3) -0.002(3) -0.035(3) -0.002(3)
C75E 0.052(3) 0.056(3) 0.047(3) -0.004(2) -0.020(3) -0.013(3)
C76E 0.066(4) 0.067(3) 0.075(4) 0.027(3) -0.020(3) -0.030(3)
Ni1C 0.0378(4) 0.0316(3) 0.0558(5) 0.0066(3) -0.0262(4) -0.0040(3)
O1C 0.036(2) 0.0355(16) 0.060(2) 0.0041(17) -0.0246(18) -0.0023(13)
O3C 0.041(2) 0.0336(16) 0.063(3) 0.0079(18) -0.0292(19) -0.0030(14)
N7C 0.078(3) 0.053(3) 0.086(3) -0.034(2) -0.055(2) 0.025(2)
C71C 0.057(4) 0.144(5) 0.061(4) -0.010(3) -0.019(3) 0.019(3)
C72C 0.090(5) 0.126(5) 0.092(5) -0.013(4) -0.034(4) -0.008(4)
C73C 0.106(5) 0.122(5) 0.118(5) -0.032(4) -0.046(4) -0.001(4)
C74C 0.074(5) 0.151(5) 0.067(4) -0.039(4) -0.010(3) 0.014(4)
C75C 0.079(4) 0.123(5) 0.090(4) -0.030(3) -0.040(3) 0.007(4)
C76C 0.079(4) 0.164(7) 0.082(4) 0.010(5) -0.021(4) -0.029(5)
O4C 0.044(2) 0.0372(17) 0.065(3) 0.0051(19) -0.030(2) -0.0052(15)
O6C 0.047(2) 0.0394(18) 0.064(3) 0.0087(19) -0.032(2) -0.0061(16)
N8C 0.060(2) 0.0202(14) 0.070(3) -0.0189(17) -0.0390(19) 0.0130(15)
C81C 0.045(3) 0.055(2) 0.051(3) -0.007(2) -0.015(2) 0.0003(19)
C82C 0.063(3) 0.060(3) 0.052(2) 0.005(2) -0.016(2) -0.012(2)
C83C 0.068(3) 0.072(3) 0.054(2) -0.003(2) -0.016(2) -0.002(2)
C84C 0.063(3) 0.046(2) 0.054(3) -0.0151(17) -0.023(2) 0.0101(18)
C85C 0.050(3) 0.0356(17) 0.064(3) 0.0062(18) -0.023(2) -0.0048(17)
C86C 0.100(5) 0.0200(15) 0.105(5) 0.003(2) -0.053(3) -0.0120(19)
C1C 0.0376(9) 0.0365(8) 0.0574(10) -0.0077(7) -0.0228(8) 0.0019(6)
C11C 0.0349(8) 0.0377(8) 0.0467(8) -0.0123(7) -0.0142(7) 0.0020(6)
C12C 0.0469(10) 0.0405(9) 0.0887(15) 0.0012(9) -0.0311(10) -0.0039(8)
C13C 0.0574(13) 0.0434(10) 0.117(2) 0.0106(11) -0.0330(13) -0.0124(9)
C14C 0.0402(10) 0.0544(11) 0.0940(16) -0.0188(11) -0.0174(10) -0.0092(8)
C15C 0.0370(9) 0.0670(12) 0.0561(10) -0.0173(9) -0.0179(8) -0.0029(8)
C16C 0.0386(9) 0.0585(10) 0.0451(9) -0.0066(8) -0.0157(7) -0.0046(8)
C2C 0.0384(9) 0.0430(8) 0.0468(8) -0.0044(7) -0.0203(7) 0.0010(7)
C3C 0.0438(9) 0.0340(8) 0.0574(10) -0.0022(7) -0.0278(8) 0.0026(7)
C31C 0.0526(10) 0.0326(7) 0.0456(8) -0.0046(6) -0.0263(8) 0.0029(7)
C32C 0.0534(11) 0.0509(10) 0.0440(9) 0.0005(7) -0.0202(8) 0.0098(8)
C33C 0.0723(14) 0.0515(10) 0.0459(9) 0.0003(8) -0.0270(9) 0.0179(10)
C34C 0.0904(17) 0.0397(9) 0.0680(13) 0.0056(9) -0.0437(12) 0.0018(10)
C35C 0.0789(17) 0.0526(12) 0.143(2) 0.0348(14) -0.0561(17) -0.0206(11)
C36C 0.0594(13) 0.0470(10) 0.121(2) 0.0217(12) -0.0487(14) -0.0090(9)
